data_4318894
loop_
_publ_author_name
'Richard D. Adams'
'O-Sung Kwon'
'Mark D. Smith'

_publ_section_title
;
 Disulfides of Manganese Carbonyl. Synthesis of Mn2(CO)7(\m-S2) and Its
 Reactions with Tertiary Phosphines and Arsines
;
_journal_name_full 'Inorganic Chemistry'
_journal_page_first 6281
_journal_page_last 6290
_journal_paper_doi 10.1021/ic0203670
_journal_volume 41
_journal_year 2002
_chemical_formula_sum 'C7 Mn2 O7 S2'
_chemical_formula_weight 370.07
_chemical_name_systematic
;
  ?
;
_space_group_IT_number 19
_symmetry_cell_setting orthorhombic
_symmetry_space_group_name_Hall 'P 2ac 2ab'
_symmetry_space_group_name_H-M 'P 21 21 21'
_atom_sites_solution_hydrogens geom
_atom_sites_solution_primary direct
_atom_sites_solution_secondary difmap
_audit_creation_method SHELXL-97
_cell_angle_alpha 90.00
_cell_angle_beta 90.00
_cell_angle_gamma 90.00
_cell_formula_units_Z 4
_cell_length_a 6.8528(6)
_cell_length_b 10.0584(9)
_cell_length_c 17.3064(15)
_cell_measurement_reflns_used 6124
_cell_measurement_temperature 293(2)
_cell_measurement_theta_max 26.33
_cell_measurement_theta_min 2.342
_cell_volume 1192.90(18)
_computing_cell_refinement 'SAINT+ NT V6.02a (Bruker, 1998)'
_computing_data_collection 'SMART NT V5.619 (Bruker, 2000)'
_computing_data_reduction 'SAINT+ NT V6.02a'
_computing_molecular_graphics 'SHELXTL V5.1 (Sheldrick, 1997)'
_computing_publication_material 'SHELXTL V5.1'
_computing_structure_refinement 'SHELXL-97 (Sheldrick, 1997)'
_computing_structure_solution 'SHELXS-97 (Sheldrick, 1990)'
_diffrn_ambient_temperature 293(2)
_diffrn_measured_fraction_theta_full 0.997
_diffrn_measured_fraction_theta_max 0.997
_diffrn_measurement_device_type 'Bruker SMART APEX CCD diffractometer'
_diffrn_measurement_method 'omega scans'
_diffrn_radiation_monochromator graphite
_diffrn_radiation_source 'fine-focus sealed tube'
_diffrn_radiation_type MoK\a
_diffrn_radiation_wavelength 0.71073
_diffrn_reflns_av_R_equivalents 0.0264
_diffrn_reflns_av_sigmaI/netI 0.0221
_diffrn_reflns_limit_h_max 8
_diffrn_reflns_limit_h_min -8
_diffrn_reflns_limit_k_max 9
_diffrn_reflns_limit_k_min -12
_diffrn_reflns_limit_l_max 18
_diffrn_reflns_limit_l_min -21
_diffrn_reflns_number 8034
_diffrn_reflns_theta_full 26.38
_diffrn_reflns_theta_max 26.38
_diffrn_reflns_theta_min 2.34
_diffrn_standards_decay_% <1
_exptl_absorpt_coefficient_mu 2.485
_exptl_absorpt_correction_T_max 0.6939
_exptl_absorpt_correction_T_min 0.4018
_exptl_absorpt_correction_type multi-scan
_exptl_absorpt_process_details '(SADABS, Bruker, 1997)'
_exptl_crystal_colour red
_exptl_crystal_density_diffrn 2.061
_exptl_crystal_density_method 'not measured'
_exptl_crystal_description bar
_exptl_crystal_F_000 720
_exptl_crystal_size_max 0.44
_exptl_crystal_size_mid 0.22
_exptl_crystal_size_min 0.20
_refine_diff_density_max 0.358
_refine_diff_density_min -0.302
_refine_diff_density_rms 0.057
_refine_ls_abs_structure_details 'Flack H D (1983), Acta Cryst. A39, 876-881'
_refine_ls_abs_structure_Flack 0.02(2)
_refine_ls_extinction_method none
_refine_ls_goodness_of_fit_ref 1.002
_refine_ls_hydrogen_treatment mixed
_refine_ls_matrix_type full
_refine_ls_number_parameters 163
_refine_ls_number_reflns 2442
_refine_ls_number_restraints 0
_refine_ls_restrained_S_all 1.002
_refine_ls_R_factor_all 0.0270
_refine_ls_R_factor_gt 0.0257
_refine_ls_shift/su_max 0.001
_refine_ls_shift/su_mean 0.000
_refine_ls_structure_factor_coef Fsqd
_refine_ls_weighting_details 'calc w=1/[\s^2^(Fo^2^)+(0.0375P)^2^+0.0000P] where P=(Fo^2^+2Fc^2^)/3'
_refine_ls_weighting_scheme calc
_refine_ls_wR_factor_gt 0.0601
_refine_ls_wR_factor_ref 0.0606
_reflns_number_gt 2326
_reflns_number_total 2442
_reflns_threshold_expression >2sigma(I)
_cod_data_source_file ic0203670_01.cif
_cod_data_source_block Mn2(CO)7S2
_cod_depositor_comments
;
The following automatic conversions were performed:

'_symmetry_cell_setting' value 'Orthorhombic' changed to
'orthorhombic' according to the built-in table from CIF Core
dictionary named 'cif_core.dic' version 2.4.1 from 2010-06-29.

Automatic conversion script
Id: cif_fix_values 1646 2011-03-28 12:23:43Z adriana 
;
_cod_database_code 4318894

loop_
_symmetry_equiv_pos_as_xyz
'x, y, z'
'-x+1/2, -y, z+1/2'
'-x, y+1/2, -z+1/2'
'x+1/2, -y+1/2, -z'

loop_
_atom_site_label
_atom_site_type_symbol
_atom_site_fract_x
_atom_site_fract_y
_atom_site_fract_z
_atom_site_U_iso_or_equiv
_atom_site_adp_type
_atom_site_occupancy
_atom_site_symmetry_multiplicity
_atom_site_calc_flag
_atom_site_refinement_flags
_atom_site_disorder_assembly
_atom_site_disorder_group
Mn1 Mn 0.25155(5) 0.75119(3) 0.664359(18) 0.03698(10) Uani 1 1 d . . .
Mn2 Mn 0.23633(6) 0.98481(4) 0.59080(2) 0.03927(11) Uani 1 1 d . . .
S1 S -0.02654(10) 0.85953(8) 0.62691(4) 0.05110(19) Uani 1 1 d . . .
S2 S 0.14514(12) 0.78422(7) 0.54054(4) 0.05033(18) Uani 1 1 d . . .
C10 C 0.1274(4) 0.5907(3) 0.67625(17) 0.0492(7) Uani 1 1 d . . .
C11 C 0.4798(4) 0.6606(3) 0.65188(14) 0.0445(6) Uani 1 1 d . . .
C12 C 0.2534(4) 0.7607(3) 0.76949(15) 0.0489(6) Uani 1 1 d . . .
C13 C 0.4294(4) 0.9122(3) 0.67368(16) 0.0467(6) Uani 1 1 d . . .
C20 C 0.0993(4) 1.0852(3) 0.52102(18) 0.0528(7) Uani 1 1 d . . .
C21 C 0.4586(5) 1.0233(3) 0.53900(17) 0.0537(7) Uani 1 1 d . . .
C22 C 0.2355(4) 1.1277(3) 0.65498(16) 0.0502(6) Uani 1 1 d . . .
O10 O 0.0506(4) 0.4931(2) 0.68606(14) 0.0769(7) Uani 1 1 d . . .
O11 O 0.6192(3) 0.6023(2) 0.64383(13) 0.0640(6) Uani 1 1 d . . .
O12 O 0.2535(3) 0.7623(2) 0.83500(11) 0.0780(7) Uani 1 1 d . . .
O13 O 0.5637(3) 0.9498(2) 0.70686(12) 0.0613(6) Uani 1 1 d . . .
O20 O 0.0148(4) 1.1491(3) 0.47891(15) 0.0826(7) Uani 1 1 d . . .
O21 O 0.5979(4) 1.0464(3) 0.50594(15) 0.0852(8) Uani 1 1 d . . .
O22 O 0.2362(4) 1.2172(2) 0.69487(15) 0.0776(6) Uani 1 1 d . . .

loop_
_atom_site_aniso_label
_atom_site_aniso_U_11
_atom_site_aniso_U_22
_atom_site_aniso_U_33
_atom_site_aniso_U_23
_atom_site_aniso_U_13
_atom_site_aniso_U_12
Mn1 0.03820(19) 0.0350(2) 0.03769(19) 0.00243(13) -0.00016(17) -0.0001(2)
Mn2 0.0414(2) 0.03275(19) 0.0437(2) 0.00108(14) 0.00332(17) -0.00086(18)
S1 0.0355(3) 0.0517(4) 0.0660(5) 0.0132(4) -0.0028(3) -0.0024(3)
S2 0.0661(4) 0.0419(4) 0.0430(3) 0.0018(3) -0.0123(3) -0.0089(3)
C10 0.0457(15) 0.0450(17) 0.0570(17) 0.0098(13) -0.0034(13) 0.0024(13)
C11 0.0513(16) 0.0442(15) 0.0381(13) 0.0010(11) -0.0014(12) 0.0019(14)
C12 0.0478(14) 0.0519(15) 0.0469(15) 0.0012(11) -0.0005(12) 0.0069(16)
C13 0.0415(14) 0.0429(15) 0.0556(16) -0.0058(12) -0.0008(12) -0.0001(12)
C20 0.0570(17) 0.0444(16) 0.0571(17) 0.0110(14) -0.0001(14) -0.0006(14)
C21 0.0593(18) 0.0372(15) 0.0645(17) -0.0034(13) 0.0128(14) 0.0004(13)
C22 0.0466(15) 0.0440(14) 0.0599(17) -0.0015(12) 0.0005(15) 0.0065(14)
O10 0.0725(14) 0.0487(14) 0.1096(19) 0.0201(13) -0.0087(13) -0.0176(12)
O11 0.0555(12) 0.0664(15) 0.0702(14) 0.0000(11) 0.0077(11) 0.0177(12)
O12 0.0929(17) 0.101(2) 0.0399(12) 0.0005(11) -0.0002(12) 0.0101(18)
O13 0.0501(11) 0.0544(13) 0.0793(14) -0.0059(11) -0.0176(10) -0.0072(10)
O20 0.0840(17) 0.0753(18) 0.0884(17) 0.0342(15) -0.0112(14) 0.0071(15)
O21 0.0738(17) 0.0730(17) 0.109(2) -0.0018(14) 0.0434(15) -0.0088(14)
O22 0.0902(17) 0.0554(13) 0.0872(16) -0.0282(12) -0.0079(13) 0.0160(15)

loop_
_atom_type_symbol
_atom_type_description
_atom_type_scat_dispersion_real
_atom_type_scat_dispersion_imag
_atom_type_scat_source
C C 0.0033 0.0016 'International Tables Vol C Tables 4.2.6.8 and 6.1.1.4'
O O 0.0106 0.0060 'International Tables Vol C Tables 4.2.6.8 and 6.1.1.4'
S S 0.1246 0.1234 'International Tables Vol C Tables 4.2.6.8 and 6.1.1.4'
Mn Mn 0.3368 0.7283 'International Tables Vol C Tables 4.2.6.8 and 6.1.1.4'

loop_
_geom_angle_atom_site_label_1
_geom_angle_atom_site_label_2
_geom_angle_atom_site_label_3
_geom_angle
_geom_angle_site_symmetry_1
_geom_angle_site_symmetry_3
_geom_angle_publ_flag
C12 Mn1 C11 97.96(12) . . ?
C12 Mn1 C10 86.40(13) . . ?
C11 Mn1 C10 88.37(12) . . ?
C12 Mn1 C13 82.82(12) . . ?
C11 Mn1 C13 83.86(11) . . ?
C10 Mn1 C13 165.70(12) . . ?
C12 Mn1 S2 158.43(9) . . ?
C11 Mn1 S2 103.60(8) . . ?
C10 Mn1 S2 94.87(9) . . ?
C13 Mn1 S2 98.61(8) . . ?
C12 Mn1 S1 105.29(9) . . ?
C11 Mn1 S1 156.74(8) . . ?
C10 Mn1 S1 93.69(9) . . ?
C13 Mn1 S1 98.18(8) . . ?
S2 Mn1 S1 53.15(3) . . ?
C12 Mn1 Mn2 115.45(8) . . ?
C11 Mn1 Mn2 114.59(9) . . ?
C10 Mn1 Mn2 143.86(9) . . ?
C13 Mn1 Mn2 50.31(8) . . ?
S2 Mn1 Mn2 54.14(2) . . ?
S1 Mn1 Mn2 54.16(2) . . ?
C21 Mn2 C22 97.83(13) . . ?
C21 Mn2 C20 89.27(14) . . ?
C22 Mn2 C20 88.01(13) . . ?
C21 Mn2 C13 83.18(13) . . ?
C22 Mn2 C13 81.86(12) . . ?
C20 Mn2 C13 166.40(13) . . ?
C21 Mn2 S2 103.33(9) . . ?
C22 Mn2 S2 158.58(10) . . ?
C20 Mn2 S2 95.48(10) . . ?
C13 Mn2 S2 97.26(8) . . ?
C21 Mn2 S1 156.48(9) . . ?
C22 Mn2 S1 105.48(10) . . ?
C20 Mn2 S1 94.59(10) . . ?
C13 Mn2 S1 96.84(8) . . ?
S2 Mn2 S1 53.24(3) . . ?
C21 Mn2 Mn1 113.00(10) . . ?
C22 Mn2 Mn1 113.85(9) . . ?
C20 Mn2 Mn1 144.84(10) . . ?
C13 Mn2 Mn1 48.67(8) . . ?
S2 Mn2 Mn1 54.26(2) . . ?
S1 Mn2 Mn1 54.28(2) . . ?
S2 S1 Mn2 63.35(3) . . ?
S2 S1 Mn1 63.40(3) . . ?
Mn2 S1 Mn1 71.56(2) . . ?
S1 S2 Mn2 63.41(3) . . ?
S1 S2 Mn1 63.46(3) . . ?
Mn2 S2 Mn1 71.60(2) . . ?
O10 C10 Mn1 177.7(3) . . ?
O11 C11 Mn1 178.6(3) . . ?
O12 C12 Mn1 177.8(3) . . ?
O13 C13 Mn1 141.5(3) . . ?
O13 C13 Mn2 137.5(2) . . ?
Mn1 C13 Mn2 81.02(10) . . ?
O20 C20 Mn2 178.7(3) . . ?
O21 C21 Mn2 179.3(3) . . ?
O22 C22 Mn2 179.6(3) . . ?

loop_
_geom_bond_atom_site_label_1
_geom_bond_atom_site_label_2
_geom_bond_distance
_geom_bond_site_symmetry_2
_geom_bond_publ_flag
Mn1 C12 1.822(3) . ?
Mn1 C11 1.823(3) . ?
Mn1 C10 1.836(3) . ?
Mn1 C13 2.033(3) . ?
Mn1 S2 2.2877(7) . ?
Mn1 S1 2.2890(8) . ?
Mn1 Mn2 2.6745(5) . ?
Mn2 C21 1.809(3) . ?
Mn2 C22 1.817(3) . ?
Mn2 C20 1.833(3) . ?
Mn2 C13 2.084(3) . ?
Mn2 S2 2.2842(8) . ?
Mn2 S1 2.2855(8) . ?
S1 S2 2.0474(11) . ?
C10 O10 1.127(3) . ?
C11 O11 1.130(3) . ?
C12 O12 1.134(3) . ?
C13 O13 1.149(3) . ?
C20 O20 1.131(3) . ?
C21 O21 1.137(4) . ?
C22 O22 1.134(3) . ?
